data_4114667
loop_
_publ_author_name
'Tsuyoshi Kato'
'Heinz Gornitzka'
'Antoine Baceiredo'
'Wolfgang W. Schoeller'
'Guy Bertrand'

_publ_section_title
;
 Synthesis and Rearrangement of Diphosphorus Analogues of Amidinium Salts
;
_journal_name_full 'Journal of the American Chemical Society'
_journal_page_first 2506
_journal_page_last 2512
_journal_paper_doi 10.1021/ja010347h
_journal_volume 124
_journal_year 2002
_chemical_formula_sum 'C29 H65 F3 N4 O3 P2 S Si'
_chemical_formula_weight 696.94
_chemical_name_systematic
; 
 ? 
;
_space_group_IT_number 14
_symmetry_cell_setting monoclinic
_symmetry_space_group_name_Hall '-P 2ybc'
_symmetry_space_group_name_H-M 'P 1 21/c 1'
_atom_sites_solution_hydrogens geom
_atom_sites_solution_primary direct
_atom_sites_solution_secondary difmap
_audit_creation_method SHELXL-97
_cell_angle_alpha 90.00
_cell_angle_beta 100.990(10)
_cell_angle_gamma 90.00
_cell_formula_units_Z 4
_cell_length_a 15.031(2)
_cell_length_b 10.2180(10)
_cell_length_c 24.906(3)
_cell_measurement_reflns_used 5000
_cell_measurement_temperature 173(2)
_cell_measurement_theta_max 24.2
_cell_measurement_theta_min 1.9
_cell_volume 3755.1(8)
_computing_cell_refinement STOE-IPDS
_computing_data_collection STOE-IPDS
_computing_data_reduction STOE-IPDS
_computing_molecular_graphics 'ZORTEP (Zsolnai, 1998)'
_computing_publication_material 'SHELXL-97 (Sheldrick, 1997)'
_computing_structure_refinement 'SHELXL-97 (Sheldrick, 1997)'
_computing_structure_solution 'SHELXS-97 (Sheldrick, 1990)'
_diffrn_ambient_temperature 173(2)
_diffrn_measured_fraction_theta_full 0.900
_diffrn_measured_fraction_theta_max 0.900
_diffrn_measurement_device_type STOE-IPDS
_diffrn_measurement_method phi-rotation
_diffrn_radiation_monochromator graphite
_diffrn_radiation_source 'fine-focus sealed tube'
_diffrn_radiation_type MoK\a
_diffrn_radiation_wavelength 0.71073
_diffrn_reflns_av_R_equivalents 0.0497
_diffrn_reflns_av_sigmaI/netI 0.0354
_diffrn_reflns_limit_h_max 16
_diffrn_reflns_limit_h_min -16
_diffrn_reflns_limit_k_max 11
_diffrn_reflns_limit_k_min -11
_diffrn_reflns_limit_l_max 27
_diffrn_reflns_limit_l_min -27
_diffrn_reflns_number 21874
_diffrn_reflns_theta_full 23.26
_diffrn_reflns_theta_max 23.26
_diffrn_reflns_theta_min 1.95
_exptl_absorpt_coefficient_mu 0.252
_exptl_absorpt_correction_T_max 0.9674
_exptl_absorpt_correction_T_min 0.8709
_exptl_absorpt_correction_type numerical
_exptl_crystal_colour colourless
_exptl_crystal_density_diffrn 1.233
_exptl_crystal_description plate
_exptl_crystal_F_000 1512
_exptl_crystal_size_max 0.5
_exptl_crystal_size_mid 0.4
_exptl_crystal_size_min 0.1
_refine_diff_density_max 0.474
_refine_diff_density_min -0.386
_refine_diff_density_rms 0.053
_refine_ls_extinction_method none
_refine_ls_goodness_of_fit_ref 1.041
_refine_ls_hydrogen_treatment mixed
_refine_ls_matrix_type full
_refine_ls_number_parameters 407
_refine_ls_number_reflns 5180
_refine_ls_number_restraints 0
_refine_ls_restrained_S_all 1.041
_refine_ls_R_factor_all 0.0645
_refine_ls_R_factor_gt 0.0484
_refine_ls_shift/su_max 0.000
_refine_ls_shift/su_mean 0.000
_refine_ls_structure_factor_coef Fsqd
_refine_ls_weighting_details 'w=1/[\s^2^(Fo^2^)+(0.0691P)^2^+3.4065P] where P=(Fo^2^+2Fc^2^)/3'
_refine_ls_weighting_scheme calc
_refine_ls_wR_factor_gt 0.1222
_refine_ls_wR_factor_ref 0.1328
_reflns_number_gt 4069
_reflns_number_total 5180
_reflns_threshold_expression >2sigma(I)
_cod_data_source_file ja010347h_1.cif
_cod_data_source_block IIIP1
_cod_depositor_comments
;
The following automatic conversions were performed:

'_refine_ls_weighting_scheme' value 'calc
w=1/[\s^2^(Fo^2^)+(0.0691P)^2^+3.4065P] where P=(Fo^2^+2Fc^2^)/3' was
changed to 'calc'. New tag '_refine_ls_weighting_details' was
created. The value of the new tag was set to
'w=1/[\s^2^(Fo^2^)+(0.0691P)^2^+3.4065P] where P=(Fo^2^+2Fc^2^)/3'.

Automatic conversion script
Id: cif_fix_values 3143 2015-03-26 13:38:13Z robertas 
;
_cod_database_code 4114667

loop_
_symmetry_equiv_pos_as_xyz
'x, y, z'
'-x, y+1/2, -z+1/2'
'-x, -y, -z'
'x, -y-1/2, z-1/2'

loop_
_atom_site_label
_atom_site_type_symbol
_atom_site_fract_x
_atom_site_fract_y
_atom_site_fract_z
_atom_site_U_iso_or_equiv
_atom_site_adp_type
_atom_site_occupancy
_atom_site_calc_flag
_atom_site_refinement_flags
C1 C 0.3071(2) 0.3434(3) 0.36371(12) 0.0276(7) Uani 1 d .
Si1 Si 0.40296(6) 0.45478(9) 0.39088(4) 0.0342(2) Uani 1 d .
C2 C 0.4908(3) 0.3777(4) 0.44436(16) 0.0488(9) Uani 1 d .
H2A H 0.4630 0.3491 0.4749 0.073 Uiso 1 calc R
H2B H 0.5387 0.4415 0.4575 0.073 Uiso 1 calc R
H2C H 0.5169 0.3020 0.4288 0.073 Uiso 1 calc R
C3 C 0.4626(3) 0.5018(5) 0.33428(18) 0.0661(13) Uani 1 d .
H3A H 0.4721 0.4238 0.3132 0.099 Uiso 1 calc R
H3B H 0.5213 0.5413 0.3498 0.099 Uiso 1 calc R
H3C H 0.4256 0.5651 0.3102 0.099 Uiso 1 calc R
C4 C 0.3612(3) 0.6044(4) 0.41991(18) 0.0533(10) Uani 1 d .
H4A H 0.3168 0.6482 0.3917 0.080 Uiso 1 calc R
H4B H 0.4122 0.6635 0.4326 0.080 Uiso 1 calc R
H4C H 0.3325 0.5805 0.4507 0.080 Uiso 1 calc R
P1 P 0.20593(5) 0.27657(7) 0.37410(3) 0.0260(2) Uani 1 d .
P2 P 0.27869(5) 0.23431(7) 0.31117(3) 0.0251(2) Uani 1 d .
N1 N 0.11142(17) 0.3625(2) 0.35912(11) 0.0284(6) Uani 1 d .
C5 C 0.0230(2) 0.3087(3) 0.32984(14) 0.0350(7) Uani 1 d .
H5 H -0.0152 0.2894 0.3577 0.042 Uiso 1 calc R
C6 C 0.0357(2) 0.1813(3) 0.30019(15) 0.0421(8) Uani 1 d .
H6A H 0.0740 0.1974 0.2731 0.063 Uiso 1 calc R
H6B H -0.0235 0.1484 0.2817 0.063 Uiso 1 calc R
H6C H 0.0648 0.1162 0.3267 0.063 Uiso 1 calc R
C7 C -0.0288(2) 0.4044(4) 0.28839(15) 0.0448(9) Uani 1 d .
H7A H -0.0404 0.4852 0.3071 0.067 Uiso 1 calc R
H7B H -0.0866 0.3651 0.2709 0.067 Uiso 1 calc R
H7C H 0.0072 0.4244 0.2605 0.067 Uiso 1 calc R
C8 C 0.1105(2) 0.4827(3) 0.39380(14) 0.0365(8) Uani 1 d .
H8 H 0.1657 0.4775 0.4233 0.044 Uiso 1 calc R
C9 C 0.1201(3) 0.6068(3) 0.36173(17) 0.0485(9) Uani 1 d .
H9A H 0.1687 0.5953 0.3409 0.073 Uiso 1 calc R
H9B H 0.1349 0.6803 0.3871 0.073 Uiso 1 calc R
H9C H 0.0630 0.6247 0.3365 0.073 Uiso 1 calc R
C10 C 0.0295(3) 0.4894(4) 0.42251(17) 0.0496(10) Uani 1 d .
H10A H -0.0264 0.4985 0.3952 0.074 Uiso 1 calc R
H10B H 0.0362 0.5649 0.4472 0.074 Uiso 1 calc R
H10C H 0.0267 0.4090 0.4436 0.074 Uiso 1 calc R
N2 N 0.20823(18) 0.2007(3) 0.43326(11) 0.0325(6) Uani 1 d .
C11 C 0.1205(2) 0.1572(3) 0.44867(14) 0.0375(8) Uani 1 d .
H11 H 0.0714 0.2066 0.4242 0.045 Uiso 1 calc R
C12 C 0.0985(3) 0.0119(4) 0.43830(17) 0.0492(10) Uani 1 d .
H12A H 0.1121 -0.0135 0.4028 0.074 Uiso 1 calc R
H12B H 0.0341 -0.0031 0.4382 0.074 Uiso 1 calc R
H12C H 0.1353 -0.0407 0.4672 0.074 Uiso 1 calc R
C13 C 0.1133(3) 0.1949(4) 0.50735(15) 0.0527(10) Uani 1 d .
H13A H 0.1535 0.1388 0.5332 0.079 Uiso 1 calc R
H13B H 0.0506 0.1834 0.5123 0.079 Uiso 1 calc R
H13C H 0.1312 0.2866 0.5140 0.079 Uiso 1 calc R
C14 C 0.2974(2) 0.1682(4) 0.46760(14) 0.0405(8) Uani 1 d .
H14 H 0.3436 0.1827 0.4441 0.049 Uiso 1 calc R
C15 C 0.3078(3) 0.0263(4) 0.48661(18) 0.0571(11) Uani 1 d .
H15A H 0.2692 0.0101 0.5135 0.086 Uiso 1 calc R
H15B H 0.3712 0.0094 0.5034 0.086 Uiso 1 calc R
H15C H 0.2897 -0.0320 0.4552 0.086 Uiso 1 calc R
C16 C 0.3221(3) 0.2615(5) 0.51642(16) 0.0602(11) Uani 1 d .
H16A H 0.3121 0.3521 0.5038 0.090 Uiso 1 calc R
H16B H 0.3860 0.2496 0.5333 0.090 Uiso 1 calc R
H16C H 0.2840 0.2424 0.5433 0.090 Uiso 1 calc R
N3 N 0.25404(18) 0.2804(2) 0.24648(10) 0.0278(6) Uani 1 d .
C17 C 0.1914(2) 0.3955(3) 0.23499(13) 0.0318(7) Uani 1 d .
H17 H 0.1545 0.3956 0.2645 0.038 Uiso 1 calc R
C18 C 0.2408(3) 0.5273(3) 0.23937(15) 0.0428(9) Uani 1 d .
H18A H 0.2791 0.5356 0.2757 0.064 Uiso 1 calc R
H18B H 0.1963 0.5985 0.2338 0.064 Uiso 1 calc R
H18C H 0.2786 0.5323 0.2114 0.064 Uiso 1 calc R
C19 C 0.1240(3) 0.3851(4) 0.18139(15) 0.0453(9) Uani 1 d .
H19A H 0.1563 0.3913 0.1508 0.068 Uiso 1 calc R
H19B H 0.0798 0.4563 0.1789 0.068 Uiso 1 calc R
H19C H 0.0925 0.3008 0.1798 0.068 Uiso 1 calc R
C20 C 0.2977(2) 0.2215(3) 0.20335(13) 0.0309(7) Uani 1 d .
H20 H 0.3432 0.1576 0.2228 0.037 Uiso 1 calc R
C21 C 0.3519(3) 0.3207(3) 0.17693(15) 0.0413(8) Uani 1 d .
H21A H 0.3103 0.3830 0.1551 0.062 Uiso 1 calc R
H21B H 0.3867 0.2750 0.1532 0.062 Uiso 1 calc R
H21C H 0.3935 0.3680 0.2055 0.062 Uiso 1 calc R
C22 C 0.2347(3) 0.1420(3) 0.15994(14) 0.0423(9) Uani 1 d .
H22A H 0.1923 0.0919 0.1773 0.063 Uiso 1 calc R
H22B H 0.2707 0.0818 0.1421 0.063 Uiso 1 calc R
H22C H 0.2008 0.2014 0.1326 0.063 Uiso 1 calc R
N4 N 0.33790(17) 0.0986(2) 0.31392(11) 0.0290(6) Uani 1 d .
C23 C 0.2904(2) -0.0206(3) 0.28723(14) 0.0348(8) Uani 1 d .
H23 H 0.2374 0.0121 0.2600 0.042 Uiso 1 calc R
C24 C 0.3469(3) -0.1032(3) 0.25515(16) 0.0469(9) Uani 1 d .
H24A H 0.3736 -0.0466 0.2307 0.070 Uiso 1 calc R
H24B H 0.3081 -0.1688 0.2335 0.070 Uiso 1 calc R
H24C H 0.3954 -0.1472 0.2807 0.070 Uiso 1 calc R
C25 C 0.2513(3) -0.1032(4) 0.32794(17) 0.0503(10) Uani 1 d .
H25A H 0.3009 -0.1408 0.3548 0.075 Uiso 1 calc R
H25B H 0.2145 -0.1738 0.3085 0.075 Uiso 1 calc R
H25C H 0.2135 -0.0482 0.3467 0.075 Uiso 1 calc R
C26 C 0.4338(2) 0.1013(3) 0.34365(14) 0.0377(8) Uani 1 d .
H26 H 0.4389 0.1800 0.3679 0.045 Uiso 1 calc R
C27 C 0.5010(2) 0.1238(4) 0.30582(17) 0.0485(9) Uani 1 d .
H27A H 0.5004 0.0483 0.2815 0.073 Uiso 1 calc R
H27B H 0.5620 0.1350 0.3277 0.073 Uiso 1 calc R
H27C H 0.4838 0.2027 0.2839 0.073 Uiso 1 calc R
C28 C 0.4615(3) -0.0145(4) 0.38154(17) 0.0535(10) Uani 1 d .
H28A H 0.4185 -0.0240 0.4063 0.080 Uiso 1 calc R
H28B H 0.5225 0.0005 0.4029 0.080 Uiso 1 calc R
H28C H 0.4614 -0.0944 0.3598 0.080 Uiso 1 calc R
S1 S -0.19236(7) 0.20997(9) 0.39904(4) 0.0451(3) Uani 1 d .
O1 O -0.18678(19) 0.2841(3) 0.35142(11) 0.0541(7) Uani 1 d .
O2 O -0.2611(3) 0.1137(3) 0.39446(13) 0.0794(11) Uani 1 d .
O3 O -0.1054(2) 0.1680(4) 0.42846(15) 0.0817(11) Uani 1 d .
C29 C -0.2245(3) 0.3286(4) 0.44461(19) 0.0595(11) Uani 1 d .
F1 F -0.3038(2) 0.3831(3) 0.42424(18) 0.1098(13) Uani 1 d .
F2 F -0.1691(2) 0.4301(3) 0.45309(13) 0.0890(10) Uani 1 d .
F3 F -0.2321(3) 0.2780(3) 0.49246(12) 0.0972(11) Uani 1 d .

loop_
_atom_site_aniso_label
_atom_site_aniso_U_11
_atom_site_aniso_U_22
_atom_site_aniso_U_33
_atom_site_aniso_U_23
_atom_site_aniso_U_13
_atom_site_aniso_U_12
C1 0.0277(17) 0.0323(16) 0.0232(15) -0.0020(12) 0.0063(14) -0.0002(13)
Si1 0.0328(5) 0.0393(5) 0.0293(5) -0.0042(4) 0.0033(4) -0.0082(4)
C2 0.039(2) 0.053(2) 0.049(2) -0.0107(18) -0.0038(19) -0.0029(17)
C3 0.056(3) 0.095(3) 0.049(2) -0.006(2) 0.015(2) -0.039(2)
C4 0.055(3) 0.037(2) 0.059(2) -0.0092(18) -0.011(2) 0.0007(17)
P1 0.0249(4) 0.0300(4) 0.0231(4) 0.0033(3) 0.0044(3) 0.0002(3)
P2 0.0247(4) 0.0271(4) 0.0230(4) 0.0010(3) 0.0035(3) -0.0001(3)
N1 0.0233(14) 0.0303(13) 0.0317(14) -0.0001(11) 0.0059(12) 0.0018(10)
C5 0.0248(17) 0.0441(19) 0.0348(18) 0.0056(14) 0.0027(15) 0.0004(14)
C6 0.035(2) 0.0417(19) 0.045(2) 0.0014(16) -0.0023(18) -0.0094(15)
C7 0.033(2) 0.057(2) 0.043(2) 0.0105(17) 0.0032(18) 0.0068(17)
C8 0.038(2) 0.0376(18) 0.0352(18) -0.0012(14) 0.0116(16) 0.0052(14)
C9 0.053(2) 0.0310(18) 0.063(3) 0.0009(17) 0.016(2) 0.0052(16)
C10 0.053(2) 0.052(2) 0.050(2) -0.0021(18) 0.023(2) 0.0095(18)
N2 0.0277(15) 0.0440(15) 0.0262(14) 0.0087(12) 0.0065(12) 0.0007(12)
C11 0.0338(19) 0.047(2) 0.0344(18) 0.0112(15) 0.0121(16) -0.0017(15)
C12 0.045(2) 0.048(2) 0.056(2) 0.0150(18) 0.013(2) -0.0044(17)
C13 0.051(2) 0.076(3) 0.036(2) 0.0108(19) 0.0193(19) 0.002(2)
C14 0.0331(19) 0.059(2) 0.0279(18) 0.0134(16) 0.0026(16) 0.0042(16)
C15 0.051(2) 0.068(3) 0.053(2) 0.028(2) 0.010(2) 0.015(2)
C16 0.050(3) 0.096(3) 0.032(2) -0.002(2) 0.001(2) -0.005(2)
N3 0.0333(15) 0.0282(13) 0.0224(13) 0.0013(10) 0.0067(12) 0.0044(11)
C17 0.0356(19) 0.0330(17) 0.0268(16) 0.0054(13) 0.0057(15) 0.0088(14)
C18 0.061(2) 0.0292(17) 0.0390(19) 0.0051(14) 0.0121(19) 0.0065(16)
C19 0.041(2) 0.056(2) 0.0364(19) 0.0074(16) 0.0032(17) 0.0130(17)
C20 0.0364(19) 0.0332(17) 0.0254(16) -0.0022(13) 0.0120(15) -0.0005(14)
C21 0.045(2) 0.044(2) 0.0386(19) 0.0023(15) 0.0174(18) -0.0057(16)
C22 0.054(2) 0.0410(19) 0.0302(18) -0.0069(15) 0.0048(18) -0.0046(16)
N4 0.0256(14) 0.0280(13) 0.0312(14) -0.0012(11) -0.0004(12) 0.0040(11)
C23 0.037(2) 0.0274(16) 0.0373(18) -0.0011(14) 0.0002(16) -0.0028(14)
C24 0.055(2) 0.0346(19) 0.050(2) -0.0078(16) 0.007(2) 0.0064(16)
C25 0.056(2) 0.039(2) 0.055(2) 0.0099(17) 0.010(2) -0.0046(17)
C26 0.0267(18) 0.0451(19) 0.0372(19) -0.0042(15) -0.0043(16) 0.0074(14)
C27 0.029(2) 0.058(2) 0.058(2) 0.0017(19) 0.0069(19) 0.0042(16)
C28 0.049(2) 0.064(3) 0.043(2) 0.0069(19) -0.002(2) 0.0218(19)
S1 0.0563(6) 0.0447(5) 0.0368(5) -0.0030(4) 0.0151(5) -0.0045(4)
O1 0.0562(18) 0.0708(18) 0.0374(14) 0.0082(13) 0.0139(14) -0.0119(14)
O2 0.108(3) 0.074(2) 0.063(2) -0.0197(16) 0.037(2) -0.050(2)
O3 0.066(2) 0.093(2) 0.084(2) 0.022(2) 0.009(2) 0.0371(19)
C29 0.070(3) 0.057(3) 0.060(3) -0.002(2) 0.034(2) -0.005(2)
F1 0.075(2) 0.095(2) 0.175(4) 0.024(2) 0.061(2) 0.0376(18)
F2 0.122(3) 0.0595(16) 0.091(2) -0.0292(15) 0.036(2) -0.0262(17)
F3 0.177(4) 0.0706(17) 0.0627(17) -0.0028(14) 0.069(2) 0.0039(19)

loop_
_atom_type_symbol
_atom_type_description
_atom_type_scat_dispersion_real
_atom_type_scat_dispersion_imag
_atom_type_scat_source
C C 0.0033 0.0016 'International Tables Vol C Tables 4.2.6.8 and 6.1.1.4'
H H 0.0000 0.0000 'International Tables Vol C Tables 4.2.6.8 and 6.1.1.4'
F F 0.0171 0.0103 'International Tables Vol C Tables 4.2.6.8 and 6.1.1.4'
N N 0.0061 0.0033 'International Tables Vol C Tables 4.2.6.8 and 6.1.1.4'
O O 0.0106 0.0060 'International Tables Vol C Tables 4.2.6.8 and 6.1.1.4'
P P 0.1023 0.0942 'International Tables Vol C Tables 4.2.6.8 and 6.1.1.4'
S S 0.1246 0.1234 'International Tables Vol C Tables 4.2.6.8 and 6.1.1.4'
Si Si 0.0817 0.0704 'International Tables Vol C Tables 4.2.6.8 and 6.1.1.4'

loop_
_geom_angle_atom_site_label_1
_geom_angle_atom_site_label_2
_geom_angle_atom_site_label_3
_geom_angle
P2 C1 P1 76.04(13)
P2 C1 Si1 137.79(18)
P1 C1 Si1 146.00(18)
C4 Si1 C1 110.52(17)
C4 Si1 C2 108.47(18)
C1 Si1 C2 113.33(16)
C4 Si1 C3 109.2(2)
C1 Si1 C3 109.41(16)
C2 Si1 C3 105.8(2)
N1 P1 N2 108.69(13)
N1 P1 C1 119.94(14)
N2 P1 C1 116.54(15)
N1 P1 P2 118.97(10)
N2 P1 P2 129.43(10)
C1 P1 P2 51.53(10)
N4 P2 N3 107.50(13)
N4 P2 C1 117.65(15)
N3 P2 C1 122.51(14)
N4 P2 P1 119.55(10)
N3 P2 P1 127.72(10)
C1 P2 P1 52.42(10)
C5 N1 C8 118.4(2)
C5 N1 P1 124.2(2)
C8 N1 P1 114.0(2)
N1 C5 C7 112.7(3)
N1 C5 C6 111.6(3)
C7 C5 C6 108.3(3)
N1 C8 C9 111.5(3)
N1 C8 C10 113.7(3)
C9 C8 C10 111.9(3)
C14 N2 C11 121.6(3)
C14 N2 P1 118.7(2)
C11 N2 P1 119.5(2)
N2 C11 C12 114.4(3)
N2 C11 C13 113.1(3)
C12 C11 C13 110.6(3)
N2 C14 C15 114.8(3)
N2 C14 C16 111.9(3)
C15 C14 C16 110.5(3)
C20 N3 C17 121.8(2)
C20 N3 P2 122.7(2)
C17 N3 P2 115.20(19)
N3 C17 C19 113.7(3)
N3 C17 C18 113.4(3)
C19 C17 C18 111.0(3)
N3 C20 C21 112.8(3)
N3 C20 C22 115.3(3)
C21 C20 C22 111.0(3)
C26 N4 C23 124.6(3)
C26 N4 P2 118.1(2)
C23 N4 P2 117.3(2)
N4 C23 C25 111.5(3)
N4 C23 C24 114.5(3)
C25 C23 C24 111.5(3)
N4 C26 C28 114.7(3)
N4 C26 C27 112.8(3)
C28 C26 C27 111.5(3)
O2 S1 O1 117.4(2)
O2 S1 O3 114.4(2)
O1 S1 O3 113.1(2)
O2 S1 C29 103.9(2)
O1 S1 C29 103.53(19)
O3 S1 C29 102.0(2)
F2 C29 F3 108.8(4)
F2 C29 F1 103.0(4)
F3 C29 F1 106.4(4)
F2 C29 S1 113.3(3)
F3 C29 S1 112.7(3)
F1 C29 S1 111.9(4)

loop_
_geom_bond_atom_site_label_1
_geom_bond_atom_site_label_2
_geom_bond_distance
C1 P2 1.710(3)
C1 P1 1.731(3)
C1 Si1 1.859(3)
Si1 C4 1.851(4)
Si1 C2 1.862(4)
Si1 C3 1.872(4)
P1 N1 1.651(3)
P1 N2 1.659(3)
P1 P2 2.1195(11)
P2 N4 1.642(2)
P2 N3 1.651(2)
N1 C5 1.494(4)
N1 C8 1.503(4)
C5 C7 1.524(5)
C5 C6 1.527(5)
C8 C9 1.520(5)
C8 C10 1.526(5)
N2 C14 1.484(4)
N2 C11 1.508(4)
C11 C12 1.533(5)
C11 C13 1.535(5)
C14 C15 1.525(5)
C14 C16 1.534(6)
N3 C20 1.489(4)
N3 C17 1.500(4)
C17 C19 1.517(5)
C17 C18 1.532(5)
C20 C21 1.527(4)
C20 C22 1.528(5)
N4 C26 1.490(4)
N4 C23 1.502(4)
C23 C25 1.521(5)
C23 C24 1.527(5)
C26 C28 1.521(5)
C26 C27 1.524(5)
S1 O2 1.415(3)
S1 O1 1.423(3)
S1 O3 1.436(3)
S1 C29 1.789(4)
C29 F2 1.321(5)
C29 F3 1.324(5)
C29 F1 1.326(6)

loop_
_cod_related_entry_id
_cod_related_entry_database
_cod_related_entry_code
1 ChemSpider 30660528
